data_1568835
loop_
_publ_author_name
'Mikherdov, Alexander S.'
'Jin, Mingoo'
'Ito, Hajime'

_publ_section_title
;
 Exploring Au(i) involving halogen bonding with N-heterocyclic carbene
 Au(i) aryl complexes in crystalline media
;
_journal_issue 17
_journal_name_full 'Chemical Science'
_journal_page_first 4485
_journal_page_last 4494
_journal_paper_doi 10.1039/D3SC00373F
_journal_volume 14
_journal_year 2023
_chemical_formula_moiety 'C26 H30 Au N3, 1.5(C6 H6)'
_chemical_formula_sum 'C35 H39 Au N3'
_chemical_formula_weight 698.686
_space_group_crystal_system triclinic
_space_group_IT_number 2
_space_group_name_Hall '-P 1'
_space_group_name_H-M_alt 'P -1'
_symmetry_Int_Tables_number 2
_atom_sites_solution_primary dual
_audit_creation_date 2022-03-24
_audit_creation_method
;
Olex2 1.5-alpha
(compiled 2022.03.08 svn.r54f81f84 for OlexSys, GUI svn.r6487)
;
_audit_update_record
;
2022-11-11 deposited with the CCDC.	2023-04-10 downloaded from the CCDC.
;
_cell_angle_alpha 89.314(2)
_cell_angle_beta 78.497(2)
_cell_angle_gamma 87.861(2)
_cell_formula_units_Z 2
_cell_length_a 8.2965(2)
_cell_length_b 11.9629(3)
_cell_length_c 16.0732(3)
_cell_measurement_reflns_used 32103
_cell_measurement_temperature 123
_cell_measurement_theta_max 74.8130
_cell_measurement_theta_min 3.7130
_cell_volume 1562.12(6)
_computing_cell_refinement 'CrysAlisPro 1.171.40.69a (Rigaku OD, 2020)'
_computing_data_collection 'CrysAlisPro 1.171.40.69a (Rigaku OD, 2020)'
_computing_data_reduction 'CrysAlisPro 1.171.40.69a (Rigaku OD, 2020)'
_computing_molecular_graphics 'Olex2 1.5-alpha (Dolomanov et al., 2009)'
_computing_publication_material 'Olex2 1.5-alpha (Dolomanov et al., 2009)'
_computing_structure_refinement 'olex2.refine 1.5-alpha (Bourhis et al., 2015)'
_computing_structure_solution 'SHELXT 2018/2 (Sheldrick, 2018)'
_diffrn_ambient_temperature 123
_diffrn_detector 'Hybrid Pixel Array Detector'
_diffrn_detector_area_resol_mean 10.0000
_diffrn_detector_type HyPix
_diffrn_measured_fraction_theta_full 0.9933
_diffrn_measured_fraction_theta_max 0.9523
_diffrn_measurement_details
;
List of Runs (angles in degrees, time in seconds):

  # Type    Start    End  Width  t~exp~   \w     \q     \k     \f   Frames
#--------------------------------------------------------------------------
  1  \w     34.00  64.00   0.50    0.05    --   54.00  79.00  47.74   60
  2  \w     32.00  59.00   0.50    0.05    --   54.00  80.00  21.92   54
  3  \w     34.00  59.00   0.50    0.05    --   54.00  78.00 -41.55   50
  4  \w     37.00  62.00   0.50    0.05    --   58.00  80.00 -85.70   50
  5  \w     37.00  75.00   0.50    0.05    --   58.00  77.00-109.89   76
  6  \w     33.00  60.00   0.50    0.05    --   54.00  78.00-173.30   54
  7  \w     37.00  63.00   0.50    0.05    --   58.00  78.00-174.04   52
  8  \w     34.00  65.00   0.50    0.05    --   54.00  78.00-133.39   62
  9  \w     34.00  59.00   0.50    0.05    --   54.00  77.00   6.51   50
 10  \w     39.00  68.00   0.50    0.05    --   58.00  73.00  18.70   58
 11  \w     44.00  75.00   0.50    0.05    --   62.00  73.00  44.43   62
 12  \w     39.00  65.00   0.50    0.05    --   58.00  73.00  74.71   52
 13  \w     40.00  65.00   0.50    0.05    --   58.00  73.00 110.95   50
 14  \w     34.00  61.00   0.50    0.05    --   54.00  75.00 129.94   54
 15  \w     86.00 112.00   0.50    0.05    --   54.00  75.00 129.94   52
 16  \w     41.00  66.00   0.50    0.05    --   58.00  72.00  37.12   50
 17  \w     50.00  78.00   0.50    0.05    --   66.00  68.00 131.09   56
 18  \w     40.00  79.00   0.50    0.05    --   58.00  72.00 -18.72   78
 19  \w     44.00  70.00   0.50    0.05    --   62.00  70.00 -42.53   52
 20  \w     50.00  76.00   0.50    0.05    --   66.00  67.00 -61.29   52
 21  \w     40.00  69.00   0.50    0.05    --   58.00  72.00 -82.61   58
 22  \w     34.00  69.00   0.50    0.05    --  102.75 -57.00 -90.00   70
 23  \w     31.00  59.00   0.50    0.05    --  102.75 -57.00-120.00   56
 24  \w     31.00  68.00   0.50    0.05    --  102.75 -57.00-150.00   74
 25  \w     25.00  57.00   0.50    0.05    --   48.53-135.00-141.00   64
 26  \w     62.00  98.00   0.50    0.05    --   48.53-135.00-141.00   72
 27  \w     46.00  98.00   0.50    0.05    --   48.53-134.00  37.00  104
 28  \w     32.00  91.00   0.50    0.05    --  102.75 -99.00  30.00  118
 29  \w     62.00  88.00   0.50    0.05    --  102.75-134.00  37.00   52
 30  \w     32.00  90.00   0.50    0.05    --  102.75 -99.00-150.00  116
 31  \w     68.00 102.00   0.50    0.05    --  102.75-135.00-141.00   68
 32  \w    -67.00 -41.00   0.50    0.05    -- -102.00  77.00 -60.00   52
 33  \w   -116.00 -87.00   0.50    0.05    -- -102.00  77.00 -60.00   58
 34  \w    -65.00 -40.00   0.50    0.05    -- -102.00  57.00  60.00   50
 35  \w    -68.00 -34.00   0.50    0.05    -- -102.00  77.00 120.00   68
 36  \w    -64.00 -32.00   0.50    0.05    -- -102.00  57.00 120.00   64
 37  \w    -64.00 -30.00   0.50    0.05    -- -102.00  57.00 150.00   68
 38  \w   -108.00 -82.00   0.50    0.05    -- -102.00  77.00 120.00   52
 39  \w    -96.00 -69.00   0.50    0.05    --  -90.00 -80.00 106.63   54
 40  \w    -79.00 -52.00   0.50    0.05    --  -74.00 -79.00   6.66   54
 41  \w    -84.00 -57.00   0.50    0.05    --  -78.00 -79.00 -37.30   54
 42  \w    -75.00 -49.00   0.50    0.05    --  -70.00 -78.00 -25.25   52
 43  \w    -80.00 -53.00   0.50    0.05    --  -74.00 -79.00 -60.46   54
 44  \w    -93.00 -66.00   0.50    0.05    --  -86.00 -78.00 -80.73   54
 45  \w    -76.00 -49.00   0.50    0.05    --  -70.00 -79.00-127.96   54
 46  \w    -84.00 -58.00   0.50    0.05    --  -78.00 -78.00-112.37   52
 47  \w   -140.00-113.00   0.50    0.05    --  -70.00 -78.00 -25.25   54
 48  \w    -92.00 -66.00   0.50    0.05    --  -82.00 -76.00 -10.52   52
 49  \w    -63.00 -37.00   0.50    0.05    --  -58.00 -77.00 124.08   52
 50  \w    -67.00 -42.00   0.50    0.05    --  -62.00 -74.00  44.95   50
 51  \w    -74.00 -42.00   0.50    0.05    --  -62.00 -75.00 102.18   64
 52  \w    -80.00 -54.00   0.50    0.05    --  -74.00 -76.00 111.13   52
 53  \w    -86.00 -59.00   0.50    0.05    --  -78.00 -75.00 147.71   54
 54  \w    -72.00 -47.00   0.50    0.05    --  -66.00 -73.00 121.69   50
 55  \w    -85.00 -59.00   0.50    0.05    --  -78.00 -72.00  93.60   52
 56  \w   -159.00 -70.00   0.50    0.05    --  -90.00 -76.00 109.43  178
 57  \w   -146.00-120.00   0.50    0.05    --  -90.00 -72.00 122.53   52
 58  \w   -119.00 -71.00   0.50    0.05    --  -90.00 -72.00 122.53   96
 59  \w    -89.00 -63.00   0.50    0.05    --  -82.00 -73.00  46.78   52
 60  \w    -86.00 -55.00   0.50    0.05    --  -74.00 -72.00  54.58   62
 61  \w   -173.00 -84.00   0.50    0.05    -- -102.00 -71.00  78.00  178
 62  \w   -160.00 -72.00   0.50    0.05    --  -90.00 -71.00 157.10  176
 63  \w   -174.00-117.00   0.50    0.05    -- -102.00 -72.00 -80.05  114
 64  \w   -112.00 -83.00   0.50    0.05    -- -102.00 -72.00 -80.05   58
 65  \w   -116.00 -68.00   0.50    0.05    --  -86.00 -71.00-178.66   96
 66  \w    -89.00 -63.00   0.50    0.05    --  -82.00 -72.00 -70.54   52
 67  \w   -173.00 -84.00   0.50    0.05    -- -102.00 -71.00 -53.56  178
 68  \w   -151.00-125.00   0.50    0.05    --  -86.00 -70.00   0.62   52
 69  \w   -113.00 -68.00   0.50    0.05    --  -86.00 -70.00   0.62   90
 70  \w    -89.00 -64.00   0.50    0.05    --  -82.00 -70.00 133.89   50
 71  \w    -71.00 -45.00   0.50    0.05    --  -62.00 -69.00 163.72   52
 72  \w    -71.00 -44.00   0.50    0.05    --  -62.00 -70.00 147.87   54
 73  \w    -86.00 -61.00   0.50    0.05    --  -78.00 -69.00 -91.89   50
 74  \w    -74.00 -49.00   0.50    0.05    --  -66.00 -68.00-128.86   50
 75  \w   -109.00 -75.00   0.50    0.05    --  -90.00 -68.00-159.90   68
 76  \w   -159.00-115.00   0.50    0.05    --  -90.00 -68.00-159.90   88
 77  \w   -142.00 -77.00   0.50    0.05    --  -94.00 -67.00-140.48  130
 78  \w   -109.00 -78.00   0.50    0.05    --  -94.00 -67.00-124.68   62
 79  \w   -105.00 -77.00   0.50    0.05    --  -94.00 -67.00 -57.83   56
 80  \w   -108.00 -81.00   0.50    0.05    --  -98.00 -67.00 -44.43   54
 81  \w   -114.00 -81.00   0.50    0.05    --  -98.00 -67.00 -94.36   66
 82  \w   -166.00-125.00   0.50    0.05    --  -98.00 -67.00 -94.36   82
 83  \w    -90.00 -65.00   0.50    0.05    --  -82.00 -67.00  66.60   50
 84  \w    -78.00 -53.00   0.50    0.05    --  -70.00 -67.00 153.38   50
 85  \w   -164.00 -81.00   0.50    0.05    --  -98.00 -68.00 179.73  166
 86  \w   -136.00 -77.00   0.50    0.05    --  -94.00 -67.00  84.39  118
 87  \w   -165.00 -77.00   0.50    0.05    --  -94.00 -67.00  48.29  176
 88  \w   -165.00 -79.00   0.50    0.05    --  -94.00 -66.00 -12.91  172
 89  \w   -103.00 -78.00   0.50    0.05    --  -94.00 -66.00 -35.58   50
 90  \w   -166.00 -78.00   0.50    0.05    --  -94.00 -66.00  19.45  176
 91  \w   -156.00-131.00   0.50    0.05    --  -94.00 -66.00 -35.58   50
 92  \w   -166.00-139.00   0.50    0.05    --  -94.00 -67.00-124.68   54
 93  \w    -79.00 -54.00   0.50    0.05    --  -70.00 -66.00-170.43   50
 94  \w    -94.00 -69.00   0.50    0.05    --  -82.00 -65.00-135.40   50
 95  \w   -120.00 -78.00   0.50    0.05    --  -94.00 -66.00 -77.13   84
 96  \w   -107.00 -74.00   0.50    0.05    --  -90.00 -65.00-124.86   66
 97  \w   -158.00 -78.00   0.50    0.05    --  -94.00 -66.00  69.41  160
 98  \w    -86.00 -59.00   0.50    0.05    --  -74.00 -65.00 108.78   54
 99  \w    -83.00 -58.00   0.50    0.05    --  -74.00 -65.00 167.07   50
100  \w    -91.00 -66.00   0.50    0.05    --  -82.00 -65.00 145.56   50
101  \w   -161.00-122.00   0.50    0.05    --  -90.00 -65.00-117.37   78
102  \w    -91.00 -66.00   0.50    0.05    --  -82.00 -65.00-179.19   50
103  \w    -87.00 -62.00   0.50    0.05    --  -78.00 -65.00-153.50   50
104  \w    -99.00 -74.00   0.50    0.05    --  -90.00 -65.00-117.37   50
105  \w    -87.00 -62.00   0.50    0.05    --  -78.00 -65.00-120.72   50
106  \w    -96.00 -71.00   0.50    0.05    --  -86.00 -65.00-142.07   50
107  \w   -120.00 -70.00   0.50    0.05    --  -86.00 -65.00 122.21  100
108  \w    -83.00 -58.00   0.50    0.05    --  -74.00 -65.00 179.33   50
109  \w    -91.00 -66.00   0.50    0.05    --  -82.00 -65.00 152.24   50
110  \w    -87.00 -62.00   0.50    0.05    --  -78.00 -65.00 151.99   50
111  \w    -81.00 -56.00   0.50    0.05    --  -70.00 -65.00 128.62   50
112  \w    -83.00 -58.00   0.50    0.05    --  -74.00 -64.00  60.75   50
113  \w    -96.00 -70.00   0.50    0.05    --  -86.00 -64.00  43.33   52
114  \w    -88.00 -62.00   0.50    0.05    --  -78.00 -64.00  14.79   52
115  \w    -83.00 -58.00   0.50    0.05    --  -74.00 -64.00  32.73   50
116  \w   -119.00 -75.00   0.50    0.05    --  -90.00 -64.00  21.22   88
117  \w    -89.00 -62.00   0.50    0.05    --  -78.00 -64.00 -28.76   54
118  \w    -99.00 -74.00   0.50    0.05    --  -90.00 -64.00 -61.85   50
119  \w    -95.00 -70.00   0.50    0.05    --  -86.00 -64.00 -57.64   50
120  \w    -91.00 -66.00   0.50    0.05    --  -82.00 -64.00 -91.41   50
121  \w    -91.00 -66.00   0.50    0.05    --  -82.00 -64.00 -41.51   50
122  \w    -85.00 -59.00   0.50    0.05    --  -74.00 -63.00  -3.93   52
123  \w    -96.00 -71.00   0.50    0.05    --  -86.00 -63.00  15.99   50
124  \w    -89.00 -64.00   0.50    0.05    --  -78.00 -63.00  44.20   50
125  \w   -109.00 -64.00   0.50    0.05    -- -102.00 125.00  60.00   90
126  \w    -83.00 -58.00   0.50    0.05    --  -48.53 135.00 -76.00   50
127  \w   -118.00 -36.00   0.50    0.05    -- -102.00 135.00 -76.00  164
128  \w    -77.00 -52.00   0.50    0.05    --  -48.53 134.00 104.00   50
129  \w   -117.00 -39.00   0.50    0.05    -- -102.00 134.00 104.00  156
130  \w   -110.00 -31.00   0.50    0.05    -- -102.00 125.00-120.00  158
131  \w    -36.00 -11.00   0.50    0.05    --  -34.00 -83.00 -40.97   50
132  \w   -118.00 -85.00   0.50    0.05    --  -48.53-135.00-141.00   66
133  \w   -145.00-120.00   0.50    0.05    -- -102.00-135.00-141.00   50
134  \w   -110.00 -85.00   0.50    0.05    --  -48.53-134.00  37.00   50
135  \w   -146.00-121.00   0.50    0.05    -- -102.00-134.00  37.00   50
136  \w     72.00  97.00   0.50    0.05    --   48.53 135.00 -76.00   50
137  \w     76.00 103.00   0.50    0.05    --   48.53 134.00 104.00   54
138  \w    -41.00 -16.00   0.50    0.05    --    6.00 128.00  30.74   50
139  \w    -38.00 -13.00   0.50    0.05    --    6.00 123.00-165.62   50
140  \w     -8.00  21.00   0.50    0.05    --   22.00 100.00  99.28   58
141  \w    -10.00  20.00   0.50    0.05    --   18.00  99.00 160.84   60
142  \w     -9.00  19.00   0.50    0.05    --   18.00  98.00  -8.58   56
143  \w      7.00  33.00   0.50    0.05    --   34.00  91.00 171.85   52
144  \w      9.00  36.00   0.50    0.05    --   34.00  91.00-116.76   54
145  \w     94.00 120.00   0.50    0.05    --  102.75 135.00 -76.00   52
146  \w    143.00 168.00   0.50    0.05    --  102.75 134.00 104.00   50
147  \w     99.00 124.00   0.50    0.05    --  102.75 134.00 104.00   50
;
_diffrn_measurement_device 'four-circle diffractometer'
_diffrn_measurement_device_type 'XtaLAB Synergy R, DW system, HyPix'
_diffrn_measurement_method '\w scans'
_diffrn_orient_matrix_type 'CrysAlisPro convention (1999,Acta A55,543-557)'
_diffrn_orient_matrix_UB_11 0.0024114000
_diffrn_orient_matrix_UB_12 0.1219833000
_diffrn_orient_matrix_UB_13 -0.0319246000
_diffrn_orient_matrix_UB_21 0.0389682000
_diffrn_orient_matrix_UB_22 -0.0414918000
_diffrn_orient_matrix_UB_23 -0.0924559000
_diffrn_orient_matrix_UB_31 -0.1855508000
_diffrn_orient_matrix_UB_32 -0.0024331000
_diffrn_orient_matrix_UB_33 0.0000722000
_diffrn_radiation_monochromator mirror
_diffrn_radiation_probe x-ray
_diffrn_radiation_type 'Cu K\a'
_diffrn_radiation_wavelength 1.54184
_diffrn_reflns_av_R_equivalents 0.0887
_diffrn_reflns_av_unetI/netI 0.0348
_diffrn_reflns_Laue_measured_fraction_full 0.9933
_diffrn_reflns_Laue_measured_fraction_max 0.9523
_diffrn_reflns_limit_h_max 8
_diffrn_reflns_limit_h_min -10
_diffrn_reflns_limit_k_max 15
_diffrn_reflns_limit_k_min -15
_diffrn_reflns_limit_l_max 20
_diffrn_reflns_limit_l_min -20
_diffrn_reflns_number 58493
_diffrn_reflns_point_group_measured_fraction_full 0.9933
_diffrn_reflns_point_group_measured_fraction_max 0.9523
_diffrn_reflns_theta_full 67.6840
_diffrn_reflns_theta_max 75.65
_diffrn_reflns_theta_min 5.62
_diffrn_source 'Rotating-anode X-ray tube'
_diffrn_source_type 'Rigaku (Cu) X-ray Source'
_exptl_absorpt_coefficient_mu 9.036
_exptl_absorpt_correction_T_max 1.00000
_exptl_absorpt_correction_T_min 0.47087
_exptl_absorpt_correction_type multi-scan
_exptl_absorpt_process_details
;
CrysAlisPro 1.171.40.69a (Rigaku Oxford Diffraction, 2020)
Empirical absorption correction using spherical harmonics,
 implemented in SCALE3 ABSPACK scaling algorithm.
;
_exptl_crystal_colour 'clear colourless'
_exptl_crystal_colour_lustre clear
_exptl_crystal_colour_primary colourless
_exptl_crystal_density_diffrn 1.485
_exptl_crystal_description irregular
_exptl_crystal_F_000 692.312
_exptl_crystal_size_max 0.2
_exptl_crystal_size_mid 0.1
_exptl_crystal_size_min 0.05
_refine_diff_density_max 2.3485
_refine_diff_density_min -0.8802
_refine_diff_density_rms 0.1716
_refine_ls_d_res_high 0.7958
_refine_ls_d_res_low 7.8751
_refine_ls_goodness_of_fit_ref 1.0401
_refine_ls_hydrogen_treatment constr
_refine_ls_matrix_type full
_refine_ls_number_constraints 64
_refine_ls_number_parameters 383
_refine_ls_number_reflns 6193
_refine_ls_number_restraints 289
_refine_ls_restrained_S_all 1.0152
_refine_ls_R_factor_all 0.0461
_refine_ls_R_factor_gt 0.0444
_refine_ls_shift/su_max -0.0009
_refine_ls_shift/su_mean 0.0000
_refine_ls_structure_factor_coef Fsqd
_refine_ls_weighting_details 'w=1/[\s^2^(Fo^2^)+(0.0709P)^2^+5.3994P] where P=(Fo^2^+2Fc^2^)/3'
_refine_ls_weighting_scheme calc
_refine_ls_wR_factor_gt 0.1145
_refine_ls_wR_factor_ref 0.1160
_reflns_Friedel_coverage 0.0
_reflns_limit_h_max 10
_reflns_limit_h_min -9
_reflns_limit_k_max 15
_reflns_limit_k_min -15
_reflns_limit_l_max 20
_reflns_limit_l_min 0
_reflns_number_gt 5924
_reflns_number_total 6193
_reflns_threshold_expression I>=2u(I)
_cod_data_source_file d3sc00373f3.cif
_cod_data_source_block 1Py-C6H6_123K
_cod_depositor_comments 'Adding full bibliography for 1568831--1568854.cif.'
_cod_database_code 1568835
_chemical_oxdiff_formula 'Au N C H'
_olex2_refinement_description
;
1. Restrained distances
 C3S'-C2S'
 1.35 with sigma of 0.02
2. Uiso/Uaniso restraints and constraints
C3S \\sim C4S \\sim C5S \\sim C6S \\sim C1S \\sim C2S: within 1.7A with sigma
of 0.04 and sigma for terminal atoms of 0.08 within 1.7A
C9 \\sim C4 \\sim C5 \\sim C6 \\sim C7 \\sim C8 \\sim C11 \\sim C10 \\sim C12:
within 1.7A with sigma of 0.04 and sigma for terminal atoms of 0.08 within 1.7A
Uanis(C10) \\sim Ueq, Uanis(C5) \\sim Ueq, Uanis(C6) \\sim Ueq, Uanis(C7) \\sim
Ueq, Uanis(C8) \\sim Ueq, Uanis(C9) \\sim Ueq, Uanis(C4) \\sim Ueq, Uanis(C12)
\\sim Ueq, Uanis(C11) \\sim Ueq: with sigma of 0.1 and sigma for terminal atoms
of 0.02
Uanis(C10) \\sim Ueq, Uanis(C5) \\sim Ueq, Uanis(C4) \\sim Ueq, Uanis(C9) \\sim
Ueq, Uanis(C8) \\sim Ueq, Uanis(C7) \\sim Ueq, Uanis(C6) \\sim Ueq, Uanis(C12)
\\sim Ueq: with sigma of 0.1 and sigma for terminal atoms of 0.2
Uanis(C11) \\sim Ueq, Uanis(C7) \\sim Ueq, Uanis(C8) \\sim Ueq, Uanis(C9) \\sim
Ueq, Uanis(C4) \\sim Ueq, Uanis(C5) \\sim Ueq, Uanis(C6) \\sim Ueq: with sigma
of 0.01 and sigma for terminal atoms of 0.01
Uanis(C3S) \\sim Ueq, Uanis(C2S) \\sim Ueq, Uanis(C1S) \\sim Ueq, Uanis(C6S)
\\sim Ueq, Uanis(C5S) \\sim Ueq, Uanis(C4S) \\sim Ueq: with sigma of 0.1 and
sigma for terminal atoms of 0.02
Uanis(C3S') \\sim Ueq, Uanis(C2S') \\sim Ueq, Uanis(C1S') \\sim Ueq,
Uanis(C3S') \\sim Ueq, Uanis(C2S') \\sim Ueq, Uanis(C1S') \\sim Ueq: with sigma
of 0.01 and sigma for terminal atoms of 0.02
3.a Secondary CH2 refined with riding coordinates:
 C3(H3a,H3b), C2(H2a,H2b)
3.b Aromatic/amide H refined with riding coordinates:
 C17(H17), C15(H15), C8(H8), C26(H26), C25(H25), C23(H23), C5S(H5S), C24(H24),
 C3S(H3S), C2S(H2S), C4S(H4S), C6S(H6S), C1S(H1S), C6(H6), C3S'(H3S'),
 C2S'(H2S'), C1S'(H1S')
3.c Idealised Me refined as rotating group:
 C21(H21a,H21b,H21c), C20(H20a,H20b,H20c), C12(H12a,H12b,H12c), C19(H19a,H19b,
 H19c), C11(H11a,H11b,H11c), C10(H10a,H10b,H10c)
;
_olex2_submission_special_instructions 'No special instructions were received'
_oxdiff_exptl_absorpt_empirical_details
;
Empirical correction (ABSPACK) includes:
- Absorption correction using spherical harmonics
- Frame scaling
;
_oxdiff_exptl_absorpt_empirical_full_max 2.864
_oxdiff_exptl_absorpt_empirical_full_min 0.300

loop_
_space_group_symop_id
_space_group_symop_operation_xyz
1 x,y,z
2 -x,-y,-z

loop_
_atom_site_label
_atom_site_type_symbol
_atom_site_fract_x
_atom_site_fract_y
_atom_site_fract_z
_atom_site_U_iso_or_equiv
_atom_site_adp_type
_atom_site_occupancy
_atom_site_refinement_flags_posn
_atom_site_refinement_flags_adp
Au1 Au 0.51998(6) 0.50821(4) 0.74452(3) 0.0276(3) Uani 1.000000 . .
N2 N 0.4913(6) 0.2754(3) 0.8154(3) 0.0308(9) Uani 1.000000 . .
N1 N 0.6250(6) 0.2737(4) 0.6848(3) 0.0353(10) Uani 1.000000 . .
C1 C 0.5495(6) 0.3402(4) 0.7489(3) 0.0264(10) Uani 1.000000 . .
C3 C 0.5296(9) 0.1549(5) 0.7995(4) 0.0453(14) Uani 1.000000 . .
H3a H 0.6068(9) 0.1250(5) 0.8346(4) 0.0543(17) Uiso 1.000000 R .
H3b H 0.4285(9) 0.1112(5) 0.8110(4) 0.0543(17) Uiso 1.000000 R .
C13 C 0.3954(6) 0.3153(4) 0.8948(3) 0.0302(10) Uani 1.000000 . .
C16 C 0.2074(7) 0.3801(5) 1.0506(3) 0.0394(12) Uani 1.000000 . .
C18 C 0.4747(7) 0.3390(4) 0.9611(3) 0.0306(10) Uani 1.000000 . .
C17 C 0.3755(7) 0.3722(4) 1.0385(3) 0.0335(11) Uani 1.000000 . .
H17 H 0.4267(7) 0.3897(4) 1.0843(3) 0.0402(13) Uiso 1.000000 R .
C21 C 0.6590(7) 0.3307(5) 0.9501(4) 0.0440(14) Uani 1.000000 . .
H21a H 0.6966(9) 0.2521(7) 0.943(3) 0.066(2) Uiso 1.000000 GR .
H21b H 0.7089(8) 0.374(3) 0.8999(18) 0.066(2) Uiso 1.000000 GR .
H21c H 0.6918(8) 0.361(4) 1.0004(14) 0.066(2) Uiso 1.000000 GR .
C20 C 0.1035(8) 0.4088(6) 1.1366(4) 0.0513(16) Uani 1.000000 . .
H20a H 0.074(6) 0.3397(7) 1.1685(14) 0.077(2) Uiso 1.000000 GR .
H20b H 0.166(3) 0.455(4) 1.1680(14) 0.077(2) Uiso 1.000000 GR .
H20c H 0.003(3) 0.450(4) 1.1292(4) 0.077(2) Uiso 1.000000 GR .
C14 C 0.2261(7) 0.3269(5) 0.9034(3) 0.0390(12) Uani 1.000000 . .
C9 C 0.6123(7) 0.3350(5) 0.5402(4) 0.0374(12) Uani 1.000000 . U
C2 C 0.6089(10) 0.1535(5) 0.7053(4) 0.0521(17) Uani 1.000000 . .
H2a H 0.5378(10) 0.1177(5) 0.6714(4) 0.063(2) Uiso 1.000000 R .
H2b H 0.7178(10) 0.1137(5) 0.6954(4) 0.063(2) Uiso 1.000000 R .
C4 C 0.7048(7) 0.3118(6) 0.6032(3) 0.0433(13) Uani 1.000000 . U
C22 C 0.4773(9) 0.6767(5) 0.7399(4) 0.0435(15) Uani 1.000000 . .
C15 C 0.1324(7) 0.3593(6) 0.9817(4) 0.0448(14) Uani 1.000000 . .
H15 H 0.0162(7) 0.3673(6) 0.9886(4) 0.0538(17) Uiso 1.000000 R .
C8 C 0.6960(9) 0.3673(6) 0.4602(4) 0.0506(15) Uani 1.000000 . U
H8 H 0.6352(9) 0.3827(6) 0.4169(4) 0.0607(19) Uiso 1.000000 R .
C12 C 0.4318(9) 0.3252(7) 0.5591(5) 0.0544(17) Uani 1.000000 . U
H12a H 0.4048(9) 0.2465(9) 0.569(3) 0.082(2) Uiso 1.000000 GR .
H12b H 0.3842(11) 0.369(4) 0.610(2) 0.082(2) Uiso 1.000000 GR .
H12c H 0.3865(11) 0.354(4) 0.5107(15) 0.082(2) Uiso 1.000000 GR .
N3 N 0.3920(14) 0.9112(5) 0.7319(6) 0.091(3) Uani 1.000000 . .
C26 C 0.3455(10) 0.7299(5) 0.7958(5) 0.0568(19) Uani 1.000000 . .
H26 H 0.2801(10) 0.6867(5) 0.8388(5) 0.068(2) Uiso 1.000000 R .
C25 C 0.3076(14) 0.8444(7) 0.7901(8) 0.082(3) Uani 1.000000 . .
H25 H 0.2173(14) 0.8758(7) 0.8298(8) 0.099(4) Uiso 1.000000 R .
C23 C 0.5656(13) 0.7477(6) 0.6806(5) 0.065(2) Uani 1.000000 . .
H23 H 0.6594(13) 0.7200(6) 0.6414(5) 0.078(3) Uiso 1.000000 R .
C19 C 0.1465(8) 0.3070(7) 0.8287(4) 0.0539(17) Uani 1.000000 . .
H19a H 0.166(6) 0.370(2) 0.7893(18) 0.081(3) Uiso 1.000000 GR .
H19b H 0.194(5) 0.238(3) 0.800(2) 0.081(3) Uiso 1.000000 GR .
H19c H 0.0279(14) 0.299(5) 0.8486(5) 0.081(3) Uiso 1.000000 GR .
C5S C -0.2745(14) 0.8888(6) 0.8561(6) 0.078(3) Uani 1.000000 . U
H5S H -0.3374(14) 0.8332(6) 0.8371(6) 0.093(3) Uiso 1.000000 R .
C24 C 0.5150(19) 0.8620(7) 0.6787(7) 0.094(4) Uani 1.000000 . .
H24 H 0.5751(19) 0.9072(7) 0.6352(7) 0.113(5) Uiso 1.000000 R .
C7 C 0.8635(11) 0.3777(10) 0.4419(5) 0.078(2) Uani 1.000000 . U
C3S C -0.2178(18) 1.0074(8) 0.9657(8) 0.092(3) Uani 1.000000 . U
H3S H -0.2417(18) 1.0330(8) 1.0226(8) 0.111(4) Uiso 1.000000 R .
C5 C 0.8710(10) 0.3226(10) 0.5876(4) 0.079(2) Uani 1.000000 . U
C2S C -0.0922(15) 1.0510(8) 0.9076(10) 0.094(4) Uani 1.000000 . U
H2S H -0.0278(15) 1.1065(8) 0.9256(10) 0.113(4) Uiso 1.000000 R .
C4S C -0.3116(17) 0.9228(7) 0.9389(6) 0.093(3) Uani 1.000000 . U
H4S H -0.3987(17) 0.8903(7) 0.9780(6) 0.111(4) Uiso 1.000000 R .
C6S C -0.1442(13) 0.9359(7) 0.7992(8) 0.083(3) Uani 1.000000 . U
H6S H -0.1175(13) 0.9103(7) 0.7422(8) 0.099(3) Uiso 1.000000 R .
C1S C -0.0559(13) 1.0175(8) 0.8242(9) 0.093(3) Uani 1.000000 . U
H1S H 0.0298(13) 1.0510(8) 0.7848(9) 0.112(4) Uiso 1.000000 R .
C11 C 0.9534(14) 0.4060(12) 0.3529(6) 0.101(3) Uani 1.000000 . U
H11a H 0.995(10) 0.3368(13) 0.323(2) 0.152(5) Uiso 1.000000 GR .
H11b H 0.877(3) 0.446(7) 0.322(2) 0.152(5) Uiso 1.000000 GR .
H11c H 1.046(7) 0.453(6) 0.3560(6) 0.152(5) Uiso 1.000000 GR .
C10 C 0.9681(12) 0.2955(16) 0.6569(6) 0.138(6) Uani 1.000000 . U
H10a H 0.892(2) 0.273(11) 0.709(3) 0.207(9) Uiso 1.000000 GR .
H10b H 1.048(11) 0.234(7) 0.638(3) 0.207(9) Uiso 1.000000 GR .
H10c H 1.026(13) 0.362(3) 0.668(6) 0.207(9) Uiso 1.000000 GR .
C6 C 0.9507(11) 0.3584(11) 0.5068(5) 0.095(3) Uani 1.000000 . U
H6 H 1.0658(11) 0.3697(11) 0.4962(5) 0.114(3) Uiso 1.000000 R .
C3S' C 1.044(3) -0.0720(19) 0.5542(13) 0.164(7) Uani 1.000000 D U
H3S' H 1.050(3) -0.1139(19) 0.6041(13) 0.197(8) Uiso 1.000000 R .
C2S' C 1.150(3) 0.007(2) 0.5294(16) 0.176(8) Uani 1.000000 D U
H2S' H 1.261(3) 0.006(2) 0.5372(16) 0.211(9) Uiso 1.000000 R .
C1S' C 1.073(5) 0.094(3) 0.489(2) 0.276(14) Uani 1.000000 . U
H1S' H 1.104(5) 0.169(3) 0.493(2) 0.331(17) Uiso 1.000000 R .

loop_
_atom_site_aniso_label
_atom_site_aniso_U_11
_atom_site_aniso_U_22
_atom_site_aniso_U_33
_atom_site_aniso_U_12
_atom_site_aniso_U_13
_atom_site_aniso_U_23
Au1 0.0414(5) 0.0302(5) 0.0132(4) -0.0066(3) -0.0091(3) 0.0039(3)
N2 0.042(2) 0.024(2) 0.023(2) 0.0018(17) -0.0012(17) 0.0096(16)
N1 0.043(3) 0.036(2) 0.024(2) 0.0044(19) -0.0010(18) -0.0071(18)
C1 0.028(2) 0.028(2) 0.022(2) 0.0008(18) -0.0018(18) -0.0005(18)
C3 0.059(4) 0.034(3) 0.042(3) 0.003(3) -0.009(3) 0.003(2)
C13 0.036(3) 0.036(3) 0.017(2) -0.003(2) -0.0024(19) 0.0070(19)
C16 0.042(3) 0.057(3) 0.019(2) -0.006(2) -0.004(2) 0.003(2)
C18 0.039(3) 0.030(2) 0.024(2) -0.0018(19) -0.008(2) 0.0076(19)
C17 0.041(3) 0.038(3) 0.022(2) -0.001(2) -0.008(2) 0.005(2)
C21 0.036(3) 0.047(3) 0.053(4) 0.001(2) -0.018(3) -0.005(3)
C20 0.050(4) 0.075(5) 0.024(3) -0.005(3) 0.003(2) 0.002(3)
C14 0.040(3) 0.058(3) 0.021(2) -0.004(2) -0.007(2) 0.006(2)
C9 0.041(3) 0.042(3) 0.030(3) -0.003(2) -0.007(2) -0.003(2)
C2 0.075(5) 0.038(3) 0.043(4) 0.015(3) -0.015(3) -0.008(3)
C4 0.039(3) 0.071(4) 0.020(2) -0.004(2) -0.0051(19) -0.004(2)
C22 0.072(4) 0.030(3) 0.040(3) -0.010(3) -0.035(3) 0.007(2)
C15 0.028(3) 0.081(4) 0.025(3) -0.007(3) -0.003(2) 0.007(3)
C8 0.048(3) 0.076(4) 0.029(3) -0.011(3) -0.010(2) 0.002(2)
C12 0.045(4) 0.073(5) 0.046(4) -0.002(3) -0.013(3) 0.012(3)
N3 0.153(9) 0.032(3) 0.110(7) -0.007(4) -0.082(7) 0.007(4)
C26 0.070(5) 0.034(3) 0.076(5) 0.009(3) -0.040(4) -0.003(3)
C25 0.096(7) 0.050(5) 0.119(8) 0.012(4) -0.068(7) -0.012(5)
C23 0.124(7) 0.031(3) 0.047(4) -0.026(4) -0.033(4) 0.016(3)
C19 0.045(4) 0.091(5) 0.029(3) -0.002(3) -0.013(3) -0.006(3)
C5S 0.121(8) 0.041(4) 0.090(6) -0.009(4) -0.068(6) 0.016(4)
C24 0.197(13) 0.038(4) 0.067(6) -0.030(6) -0.066(7) 0.015(4)
C7 0.060(4) 0.147(7) 0.028(3) -0.016(3) -0.005(2) -0.000(3)
C3S 0.152(10) 0.063(5) 0.083(7) 0.005(5) -0.077(7) 0.010(4)
C5 0.046(4) 0.163(7) 0.027(3) -0.006(3) -0.006(2) 0.001(3)
C2S 0.094(7) 0.058(5) 0.155(11) 0.008(4) -0.085(7) 0.006(6)
C4S 0.164(10) 0.054(5) 0.075(6) -0.019(5) -0.057(6) 0.025(4)
C6S 0.082(6) 0.054(5) 0.120(8) 0.016(4) -0.043(6) -0.004(5)
C1S 0.065(6) 0.070(6) 0.152(10) 0.017(4) -0.041(6) -0.014(6)
C11 0.080(5) 0.178(8) 0.042(4) -0.019(4) -0.002(3) 0.010(4)
C10 0.047(5) 0.335(18) 0.037(4) -0.030(7) -0.016(4) 0.011(7)
C6 0.049(4) 0.189(8) 0.045(4) -0.020(4) -0.003(3) 0.008(4)
C3S' 0.181(10) 0.168(10) 0.145(10) -0.011(5) -0.036(5) 0.032(5)
C2S' 0.171(11) 0.157(10) 0.201(11) 0.005(5) -0.046(5) -0.014(5)
C1S' 0.271(16) 0.266(16) 0.290(16) -0.019(5) -0.055(5) 0.012(5)

loop_
_atom_type_symbol
_atom_type_scat_dispersion_real
_atom_type_scat_dispersion_imag
_atom_type_scat_Cromer_Mann_a1
_atom_type_scat_Cromer_Mann_a2
_atom_type_scat_Cromer_Mann_a3
_atom_type_scat_Cromer_Mann_a4
_atom_type_scat_Cromer_Mann_b1
_atom_type_scat_Cromer_Mann_b2
_atom_type_scat_Cromer_Mann_b3
_atom_type_scat_Cromer_Mann_b4
_atom_type_scat_Cromer_Mann_c
_atom_type_scat_source
_atom_type_scat_dispersion_source
Au -4.01093 7.72880 16.88190 18.59130 25.55820 5.86000 0.46110 8.62160 1.48260 36.39560 12.06580 'International Tables Volume C Table 6.1.1.4 (pp. 500-502)' 'Henke, Gullikson and Davis, At. Data and Nucl. Data Tables, 1993, 54, 2'
C 0.01920 0.00962 2.31000 1.02000 1.58860 0.86500 20.84390 10.20750 0.56870 51.65120 0.21560 'International Tables Volume C Table 6.1.1.4 (pp. 500-502)' 'Henke, Gullikson and Davis, At. Data and Nucl. Data Tables, 1993, 54, 2'
H 0.00000 0.00000 0.49300 0.32291 0.14019 0.04081 10.51090 26.12570 3.14236 57.79970 0.00304 'International Tables Volume C Table 6.1.1.4 (pp. 500-502)' 'Henke, Gullikson and Davis, At. Data and Nucl. Data Tables, 1993, 54, 2'
N 0.03256 0.01839 12.21260 3.13220 2.01250 1.16630 0.00570 9.89330 28.99750 0.58260 -11.52900 'International Tables Volume C Table 6.1.1.4 (pp. 500-502)' 'Henke, Gullikson and Davis, At. Data and Nucl. Data Tables, 1993, 54, 2'

loop_
_geom_angle_atom_site_label_1
_geom_angle_atom_site_label_2
_geom_angle_atom_site_label_3
_geom_angle
_geom_angle_site_symmetry_1
_geom_angle_site_symmetry_3
_geom_angle_publ_flag
C22 Au1 C1 177.0(2) . . ?
C3 N2 C1 113.5(4) . . ?
C13 N2 C1 124.7(4) . . ?
C13 N2 C3 121.8(4) . . ?
C2 N1 C1 112.9(5) . . ?
C4 N1 C1 125.1(5) . . ?
C4 N1 C2 121.9(5) . . ?
N2 C1 Au1 125.6(4) . . ?
N1 C1 Au1 126.3(4) . . ?
N1 C1 N2 108.1(4) . . ?
H3a C3 N2 111.3(3) . . ?
H3b C3 N2 111.3(3) . . ?
H3b C3 H3a 109.2 . . ?
C2 C3 N2 102.3(5) . . ?
C2 C3 H3a 111.3(4) . . ?
C2 C3 H3b 111.3(4) . . ?
C18 C13 N2 119.4(5) . . ?
C14 C13 N2 118.6(5) . . ?
C14 C13 C18 122.0(5) . . ?
C20 C16 C17 121.0(5) . . ?
C15 C16 C17 118.7(5) . . ?
C15 C16 C20 120.3(5) . . ?
C17 C18 C13 117.2(5) . . ?
C21 C18 C13 121.7(5) . . ?
C21 C18 C17 121.1(5) . . ?
C18 C17 C16 122.4(5) . . ?
H17 C17 C16 118.8(3) . . ?
H17 C17 C18 118.8(3) . . ?
H21a C21 C18 109.5 . . ?
H21b C21 C18 109.5 . . ?
H21b C21 H21a 109.5 . . ?
H21c C21 C18 109.5 . . ?
H21c C21 H21a 109.5 . . ?
H21c C21 H21b 109.5 . . ?
H20a C20 C16 109.5 . . ?
H20b C20 C16 109.5 . . ?
H20b C20 H20a 109.5 . . ?
H20c C20 C16 109.5 . . ?
H20c C20 H20a 109.5 . . ?
H20c C20 H20b 109.5 . . ?
C15 C14 C13 118.7(5) . . ?
C19 C14 C13 120.2(5) . . ?
C19 C14 C15 121.1(5) . . ?
C8 C9 C4 118.0(6) . . ?
C12 C9 C4 120.6(5) . . ?
C12 C9 C8 121.4(6) . . ?
C3 C2 N1 102.5(5) . . ?
H2a C2 N1 111.3(3) . . ?
H2a C2 C3 111.3(4) . . ?
H2b C2 N1 111.3(4) . . ?
H2b C2 C3 111.3(4) . . ?
H2b C2 H2a 109.2 . . ?
C9 C4 N1 119.8(5) . . ?
C5 C4 N1 118.6(6) . . ?
C5 C4 C9 121.5(6) . . ?
C26 C22 Au1 121.3(5) . . ?
C23 C22 Au1 124.6(6) . . ?
C23 C22 C26 114.0(6) . . ?
C14 C15 C16 120.9(5) . . ?
H15 C15 C16 119.6(3) . . ?
H15 C15 C14 119.6(3) . . ?
H8 C8 C9 119.0(4) . . ?
C7 C8 C9 122.0(6) . . ?
C7 C8 H8 119.0(4) . . ?
H12a C12 C9 109.5 . . ?
H12b C12 C9 109.5 . . ?
H12b C12 H12a 109.5 . . ?
H12c C12 C9 109.5 . . ?
H12c C12 H12a 109.5 . . ?
H12c C12 H12b 109.5 . . ?
C24 N3 C25 115.2(8) . . ?
H26 C26 C22 118.9(4) . . ?
C25 C26 C22 122.2(9) . . ?
C25 C26 H26 118.9(7) . . ?
C26 C25 N3 123.1(11) . . ?
H25 C25 N3 118.5(6) . . ?
H25 C25 C26 118.5(7) . . ?
H23 C23 C22 120.2(5) . . ?
C24 C23 C22 119.5(10) . . ?
C24 C23 H23 120.2(7) . . ?
H19a C19 C14 109.5 . . ?
H19b C19 C14 109.5 . . ?
H19b C19 H19a 109.5 . . ?
H19c C19 C14 109.5 . . ?
H19c C19 H19a 109.5 . . ?
H19c C19 H19b 109.5 . . ?
C4S C5S H5S 119.9(6) . . ?
C6S C5S H5S 119.9(6) . . ?
C6S C5S C4S 120.2(9) . . ?
C23 C24 N3 125.9(10) . . ?
H24 C24 N3 117.1(5) . . ?
H24 C24 C23 117.1(7) . . ?
C11 C7 C8 121.1(8) . . ?
C6 C7 C8 118.4(7) . . ?
C6 C7 C11 120.4(8) . . ?
C2S C3S H3S 120.7(7) . . ?
C4S C3S H3S 120.7(7) . . ?
C4S C3S C2S 118.6(11) . . ?
C10 C5 C4 120.3(7) . . ?
C6 C5 C4 118.9(7) . . ?
C6 C5 C10 120.9(8) . . ?
H2S C2S C3S 118.8(7) . . ?
C1S C2S C3S 122.3(10) . . ?
C1S C2S H2S 118.8(7) . . ?
C3S C4S C5S 119.0(11) . . ?
H4S C4S C5S 120.5(6) . . ?
H4S C4S C3S 120.5(7) . . ?
H6S C6S C5S 119.5(6) . . ?
C1S C6S C5S 120.9(11) . . ?
C1S C6S H6S 119.5(8) . . ?
C6S C1S C2S 118.9(12) . . ?
H1S C1S C2S 120.6(7) . . ?
H1S C1S C6S 120.6(8) . . ?
H11a C11 C7 109.5 . . ?
H11b C11 C7 109.5 . . ?
H11b C11 H11a 109.5 . . ?
H11c C11 C7 109.5 . . ?
H11c C11 H11a 109.5 . . ?
H11c C11 H11b 109.5 . . ?
H10a C10 C5 109.5 . . ?
H10b C10 C5 109.5 . . ?
H10b C10 H10a 109.5 . . ?
H10c C10 C5 109.5 . . ?
H10c C10 H10a 109.5 . . ?
H10c C10 H10b 109.5 . . ?
C5 C6 C7 121.0(8) . . ?
H6 C6 C7 119.5(5) . . ?
H6 C6 C5 119.5(5) . . ?
C2S' C3S' H3S' 119.2(16) . . ?
C1S' C3S' H3S' 119(2) 2_756 . ?
C1S' C3S' C2S' 122(2) 2_756 . ?
H2S' C2S' C3S' 125.5(16) . . ?
C1S' C2S' C3S' 109(3) . . ?
C1S' C2S' H2S' 125(2) . . ?
C2S' C1S' C3S' 121(3) . 2_756 ?
H1S' C1S' C3S' 120(2) . 2_756 ?
H1S' C1S' C2S' 120(2) . . ?

loop_
_geom_bond_atom_site_label_1
_geom_bond_atom_site_label_2
_geom_bond_distance
_geom_bond_site_symmetry_2
_geom_bond_publ_flag
Au1 C1 2.017(5) . ?
Au1 C22 2.036(6) . ?
N2 C1 1.333(6) . ?
N2 C3 1.478(7) . ?
N2 C13 1.439(6) . ?
N1 C1 1.347(6) . ?
N1 C2 1.477(8) . ?
N1 C4 1.424(7) . ?
C3 H3a 0.9900 . ?
C3 H3b 0.9900 . ?
C3 C2 1.525(9) . ?
C13 C18 1.397(7) . ?
C13 C14 1.386(8) . ?
C16 C17 1.369(8) . ?
C16 C20 1.513(7) . ?
C16 C15 1.402(8) . ?
C18 C17 1.401(7) . ?
C18 C21 1.504(8) . ?
C17 H17 0.9500 . ?
C21 H21a 0.9800 . ?
C21 H21b 0.9800 . ?
C21 H21c 0.9800 . ?
C20 H20a 0.9800 . ?
C20 H20b 0.9800 . ?
C20 H20c 0.9800 . ?
C14 C15 1.391(8) . ?
C14 C19 1.507(8) . ?
C9 C4 1.405(8) . ?
C9 C8 1.393(9) . ?
C9 C12 1.476(9) . ?
C2 H2a 0.9900 . ?
C2 H2b 0.9900 . ?
C4 C5 1.362(10) . ?
C22 C26 1.406(11) . ?
C22 C23 1.384(10) . ?
C15 H15 0.9500 . ?
C8 H8 0.9500 . ?
C8 C7 1.372(11) . ?
C12 H12a 0.9800 . ?
C12 H12b 0.9800 . ?
C12 H12c 0.9800 . ?
N3 C25 1.330(15) . ?
N3 C24 1.318(16) . ?
C26 H26 0.9500 . ?
C26 C25 1.399(10) . ?
C25 H25 0.9500 . ?
C23 H23 0.9500 . ?
C23 C24 1.417(12) . ?
C19 H19a 0.9800 . ?
C19 H19b 0.9800 . ?
C19 H19c 0.9800 . ?
C5S H5S 0.9500 . ?
C5S C4S 1.369(14) . ?
C5S C6S 1.401(15) . ?
C24 H24 0.9500 . ?
C7 C11 1.517(11) . ?
C7 C6 1.396(12) . ?
C3S H3S 0.9500 . ?
C3S C2S 1.367(18) . ?
C3S C4S 1.420(14) . ?
C5 C10 1.524(11) . ?
C5 C6 1.404(11) . ?
C2S H2S 0.9500 . ?
C2S C1S 1.376(17) . ?
C4S H4S 0.9500 . ?
C6S H6S 0.9500 . ?
C6S C1S 1.353(14) . ?
C1S H1S 0.9500 . ?
C11 H11a 0.9800 . ?
C11 H11b 0.9800 . ?
C11 H11c 0.9800 . ?
C10 H10a 0.9800 . ?
C10 H10b 0.9800 . ?
C10 H10c 0.9800 . ?
C6 H6 0.9500 . ?
C3S' H3S' 0.9500 . ?
C3S' C2S' 1.322(16) . ?
C3S' C1S' 1.34(3) 2_756 ?
C2S' H2S' 0.9500 . ?
C2S' C1S' 1.42(4) . ?
C1S' H1S' 0.9500 . ?

loop_
_geom_torsion_atom_site_label_1
_geom_torsion_atom_site_label_2
_geom_torsion_atom_site_label_3
_geom_torsion_atom_site_label_4
_geom_torsion
_geom_torsion_site_symmetry_1
_geom_torsion_site_symmetry_2
_geom_torsion_site_symmetry_3
_geom_torsion_site_symmetry_4
_geom_torsion_publ_flag
Au1 C1 N2 C3 178.9(5) . . . . ?
Au1 C1 N2 C13 0.9(5) . . . . ?
Au1 C1 N1 C2 -173.2(5) . . . . ?
Au1 C1 N1 C4 3.3(6) . . . . ?
Au1 C22 C26 C25 -175.8(6) . . . . ?
Au1 C22 C23 C24 174.2(7) . . . . ?
N2 C1 N1 C2 4.3(6) . . . . ?
N2 C1 N1 C4 -179.2(4) . . . . ?
N2 C3 C2 N1 7.6(5) . . . . ?
N2 C13 C18 C17 -176.8(5) . . . . ?
N2 C13 C18 C21 3.8(6) . . . . ?
N2 C13 C14 C15 176.3(5) . . . . ?
N2 C13 C14 C19 -4.9(6) . . . . ?
N1 C4 C9 C8 -177.2(6) . . . . ?
N1 C4 C9 C12 2.8(8) . . . . ?
N1 C4 C5 C10 -0.7(10) . . . . ?
N1 C4 C5 C6 179.0(9) . . . . ?
C13 C18 C17 C16 0.8(6) . . . . ?
C13 C14 C15 C16 0.2(7) . . . . ?
C16 C17 C18 C21 -179.7(6) . . . . ?
C16 C15 C14 C19 -178.6(6) . . . . ?
C9 C4 C5 C10 -179.3(10) . . . . ?
C9 C4 C5 C6 0.4(9) . . . . ?
C9 C8 C7 C11 176.1(10) . . . . ?
C9 C8 C7 C6 -2.0(10) . . . . ?
C4 C5 C6 C7 -3.0(13) . . . . ?
C22 C26 C25 N3 0.2(8) . . . . ?
C22 C23 C24 N3 3.2(9) . . . . ?
C8 C7 C6 C5 3.8(13) . . . . ?
C5S C4S C3S C2S -0.7(11) . . . . ?
C5S C6S C1S C2S 2.3(10) . . . . ?
C7 C6 C5 C10 176.7(13) . . . . ?
C3S C2S C1S C6S -2.1(10) . . . . ?
C3S' C2S' C1S' C3S' -32(2) . . . 2_756 ?
C3S' C1S' C2S' C3S' -32(3) 2_756 . . . ?

loop_
_restr_distance_atom_site_label_1
_restr_distance_atom_site_label_2
_restr_distance_site_symmetry_2
_restr_distance_target
_restr_distance_target_weight_param
_restr_distance_diff
C3S' C2S' 1 1.3500 0.0200 0.0284

loop_
_restr_U_iso_atom_site_label
_restr_U_iso_weight_param
C9 0.1000
C9 0.0100
C9 0.1000
C4 0.0100
C4 0.1000
C4 0.1000
C8 0.0100
C8 0.1000
C8 0.1000
C12 0.1000
C12 0.1000
C5S 0.1000
C7 0.1000
C7 0.1000
C7 0.0100
C3S 0.1000
C5 0.1000
C5 0.0100
C5 0.1000
C2S 0.1000
C4S 0.1000
C6S 0.1000
C1S 0.1000
C11 0.1000
C11 0.0100
C10 0.1000
C10 0.1000
C6 0.0100
C6 0.1000
C6 0.1000
C3S' 0.0100
C2S' 0.0100
C1S' 0.0100

loop_
_restr_U_similar_atom_site_label_1
_restr_U_similar_atom_site_label_2
_restr_U_similar_weight_param
C9 C4 0.0400
C9 C8 0.0400
C9 C12 0.0400
C4 C5 0.0400
C8 C7 0.0400
C5S C4S 0.0400
C5S C6S 0.0400
C7 C11 0.0400
C7 C6 0.0400
C3S C2S 0.0400
C3S C4S 0.0400
C5 C10 0.0400
C5 C6 0.0400
C2S C1S 0.0400
C6S C1S 0.0400

loop_
_atom_site_anharm_gc_c_label
_atom_site_anharm_gc_c_111
_atom_site_anharm_gc_c_112
_atom_site_anharm_gc_c_113
_atom_site_anharm_gc_c_122
_atom_site_anharm_gc_c_123
_atom_site_anharm_gc_c_133
_atom_site_anharm_gc_c_222
_atom_site_anharm_gc_c_223
_atom_site_anharm_gc_c_233
_atom_site_anharm_gc_c_333
Au1 0.00000025(19) -0.00000038(6) 0.00000013(4) 0.00000003(4) 0.000000004(18) 0.00000003(2) -0.00000039(5) 0.000000017(18) -0.000000007(12) -0.000000053(16)

loop_
_atom_site_anharm_gc_d_label
_atom_site_anharm_gc_d_1111
_atom_site_anharm_gc_d_1112
_atom_site_anharm_gc_d_1113
_atom_site_anharm_gc_d_1122
_atom_site_anharm_gc_d_1123
_atom_site_anharm_gc_d_1133
_atom_site_anharm_gc_d_1222
_atom_site_anharm_gc_d_1223
_atom_site_anharm_gc_d_1233
_atom_site_anharm_gc_d_1333
_atom_site_anharm_gc_d_2222
_atom_site_anharm_gc_d_2223
_atom_site_anharm_gc_d_2233
_atom_site_anharm_gc_d_2333
_atom_site_anharm_gc_d_3333
Au1 0.00000003(3) -0.000000042(8) 0.000000020(6) -0.000000049(4) -0.0000000054(18) -0.000000065(2) -0.000000011(3) 0.0000000068(11) 0.0000000059(8) 0.0000000149(12) 0.000000011(6) 0.0000000131(16) -0.0000000301(8) -0.0000000091(7) -0.0000000187(13)
